data_4502088
loop_
_publ_author_name
'Fonari, Marina S.'
'Ganin, Eduard V.'
'Basok, Stepan S.'
'Lyssenko, Konstantin A.'
'Zaworotko, Michael J.'
'Kravtsov, Victor Ch.'

_publ_section_title
;
 Structural Study of Salicylic Acid Salts of a Series of Azacycles and
 Azacrown Ethers&#x2020;
;
_journal_issue 12
_journal_name_full 'Crystal Growth &amp; Design'
_journal_page_first 5210
_journal_paper_doi 10.1021/cg101002x
_journal_volume 10
_journal_year 2010
_chemical_formula_moiety 'C12 H26 N O5, C7 H5 O3, 2(H2 O)'
_chemical_formula_sum 'C19 H35 N O10'
_chemical_formula_weight 437.48
_chemical_name_common
; 
azonia-18-crown-6 salicylate dihydrate
;
_chemical_name_systematic
; 
1,4,7,10,13-pentaoxa-16-azoniacyclooctadecane  2-hydroxybenzoate
dihydrate
;
_space_group_IT_number 29
_symmetry_cell_setting orthorhombic
_symmetry_space_group_name_Hall 'P 2c -2ac'
_symmetry_space_group_name_H-M 'P c a 21'
_atom_sites_solution_hydrogens geom
_atom_sites_solution_primary direct
_atom_sites_solution_secondary difmap
_audit_creation_method SHELXL-97
_cell_angle_alpha 90.00
_cell_angle_beta 90.00
_cell_angle_gamma 90.00
_cell_formula_units_Z 4
_cell_length_a 27.132(2)
_cell_length_b 10.2359(8)
_cell_length_c 7.9185(6)
_cell_measurement_temperature 100(2)
_cell_volume 2199.1(3)
_computing_cell_refinement 'Bruker SMART-APEX CCD'
_computing_data_collection 'Bruker SMART-APEX CCD'
_computing_data_reduction 'Bruker SMART-APEX CCD'
_computing_molecular_graphics Mercury
_computing_structure_refinement 'SHELXL-97 (Sheldrick, 1997)'
_computing_structure_solution 'SHELXS-97 (Sheldrick, 1990)'
_diffrn_ambient_temperature 100(2)
_diffrn_measured_fraction_theta_full 0.998
_diffrn_measured_fraction_theta_max 0.998
_diffrn_radiation_monochromator graphite
_diffrn_radiation_source 'fine-focus sealed tube'
_diffrn_radiation_type MoK\a
_diffrn_radiation_wavelength 0.71073
_diffrn_reflns_av_R_equivalents 0.0513
_diffrn_reflns_av_sigmaI/netI 0.0607
_diffrn_reflns_limit_h_max 34
_diffrn_reflns_limit_h_min -32
_diffrn_reflns_limit_k_max 12
_diffrn_reflns_limit_k_min -12
_diffrn_reflns_limit_l_max 9
_diffrn_reflns_limit_l_min -8
_diffrn_reflns_number 12676
_diffrn_reflns_theta_full 26.50
_diffrn_reflns_theta_max 26.50
_diffrn_reflns_theta_min 1.99
_exptl_absorpt_coefficient_mu 0.106
_exptl_absorpt_correction_type none
_exptl_crystal_colour colorless
_exptl_crystal_density_diffrn 1.321
_exptl_crystal_density_method 'not measured'
_exptl_crystal_description prism
_exptl_crystal_F_000 944
_exptl_crystal_size_max 0.23
_exptl_crystal_size_mid 0.20
_exptl_crystal_size_min 0.18
_refine_diff_density_max 0.322
_refine_diff_density_min -0.203
_refine_diff_density_rms 0.038
_refine_ls_abs_structure_details 'Flack H D (1983), Acta Cryst. A39, 876-881'
_refine_ls_abs_structure_Flack 0.0(8)
_refine_ls_extinction_method none
_refine_ls_goodness_of_fit_ref 0.953
_refine_ls_hydrogen_treatment mixed
_refine_ls_matrix_type full
_refine_ls_number_parameters 299
_refine_ls_number_reflns 3873
_refine_ls_number_restraints 1
_refine_ls_restrained_S_all 0.953
_refine_ls_R_factor_all 0.0464
_refine_ls_R_factor_gt 0.0377
_refine_ls_shift/su_max 0.001
_refine_ls_shift/su_mean 0.000
_refine_ls_structure_factor_coef Fsqd
_refine_ls_weighting_details 'calc w=1/[\s^2^(Fo^2^)+(0.0172P)^2^+0.0000P] where P=(Fo^2^+2Fc^2^)/3'
_refine_ls_weighting_scheme calc
_refine_ls_wR_factor_gt 0.0623
_refine_ls_wR_factor_ref 0.0644
_reflns_number_gt 3232
_reflns_number_total 3873
_reflns_threshold_expression >2sigma(I)
_cod_data_source_file cg101002x_si_001.cif
_cod_data_source_block vk2003c2
_cod_depositor_comments
;
The following automatic conversions were performed:

'_symmetry_cell_setting' value 'Orthorhombic' changed to
'orthorhombic' according to
/home/saulius/struct/CIF-dictionaries/cif_core.dic dictionary named
'cif_core.dic' version 2.4.2 from 2011-04-26.

Automatic conversion script
Id: cif_fix_values 1715 2011-07-08 13:25:40Z adriana 
;
_cod_original_sg_symbol_H-M Pca21
_cod_database_code 4502088

loop_
_symmetry_equiv_pos_as_xyz
'x, y, z'
'-x, -y, z+1/2'
'x+1/2, -y, z'
'-x+1/2, y, z+1/2'

loop_
_atom_site_label
_atom_site_type_symbol
_atom_site_fract_x
_atom_site_fract_y
_atom_site_fract_z
_atom_site_U_iso_or_equiv
_atom_site_adp_type
_atom_site_occupancy
_atom_site_symmetry_multiplicity
_atom_site_calc_flag
_atom_site_refinement_flags
O1 O -0.42649(6) -0.27743(14) -0.5420(2) 0.0364(4) Uani 1 1 d .
O2 O -0.35657(6) -0.16415(16) -0.5112(2) 0.0398(4) Uani 1 1 d .
O3 O -0.34461(6) 0.04979(16) -0.6503(2) 0.0377(4) Uani 1 1 d .
H1O3 H -0.3428(6) -0.0385(17) -0.593(2) 0.003(5) Uiso 1 1 d .
O4 O -0.35604(5) -0.21618(11) -0.00356(17) 0.0200(3) Uani 1 1 d .
O5 O -0.26079(5) -0.32251(12) 0.01112(17) 0.0196(3) Uani 1 1 d .
O6 O -0.24215(5) -0.58617(11) -0.04925(17) 0.0192(3) Uani 1 1 d .
O7 O -0.31191(5) -0.73300(12) -0.23068(18) 0.0212(3) Uani 1 1 d .
O8 O -0.41162(5) -0.65734(12) -0.24462(18) 0.0227(3) Uani 1 1 d .
N1 N -0.42198(7) -0.37432(16) -0.2151(2) 0.0187(4) Uani 1 1 d .
H1 H -0.4176(9) -0.341(2) -0.335(3) 0.055(8) Uiso 1 1 d .
H2 H -0.3933(9) -0.418(2) -0.164(3) 0.048(8) Uiso 1 1 d .
C1 C -0.39962(9) -0.1808(2) -0.5710(3) 0.0297(6) Uani 1 1 d .
C2 C -0.42004(8) -0.07246(19) -0.6793(2) 0.0203(5) Uani 1 1 d .
C3 C -0.46700(8) -0.07708(19) -0.7464(3) 0.0230(5) Uani 1 1 d .
H3A H -0.4870 -0.1517 -0.7264 0.028 Uiso 1 1 calc R
C4 C -0.48538(9) 0.0239(2) -0.8413(3) 0.0294(6) Uani 1 1 d .
H4A H -0.5177 0.0185 -0.8870 0.035 Uiso 1 1 calc R
C5 C -0.45675(10) 0.1336(2) -0.8703(3) 0.0333(6) Uani 1 1 d .
H5A H -0.4696 0.2033 -0.9362 0.040 Uiso 1 1 calc R
C6 C -0.41010(9) 0.14237(19) -0.8048(3) 0.0303(6) Uani 1 1 d .
H6A H -0.3908 0.2185 -0.8234 0.036 Uiso 1 1 calc R
C7 C -0.39112(8) 0.0386(2) -0.7106(3) 0.0251(5) Uani 1 1 d .
C8 C -0.43573(8) -0.25903(18) -0.1085(3) 0.0214(5) Uani 1 1 d .
H8A H -0.4437 -0.2891 0.0072 0.026 Uiso 1 1 calc R
H8B H -0.4655 -0.2171 -0.1559 0.026 Uiso 1 1 calc R
C9 C -0.39474(7) -0.16071(18) -0.1005(2) 0.0196(5) Uani 1 1 d .
H9A H -0.3829 -0.1399 -0.2157 0.024 Uiso 1 1 calc R
H9B H -0.4065 -0.0791 -0.0469 0.024 Uiso 1 1 calc R
C10 C -0.31289(7) -0.13733(18) -0.0022(3) 0.0200(5) Uani 1 1 d .
H10A H -0.3203 -0.0514 0.0492 0.024 Uiso 1 1 calc R
H10B H -0.3013 -0.1226 -0.1193 0.024 Uiso 1 1 calc R
C11 C -0.27389(8) -0.20514(18) 0.0974(3) 0.0214(5) Uani 1 1 d .
H11A H -0.2447 -0.1480 0.1089 0.026 Uiso 1 1 calc R
H11B H -0.2863 -0.2259 0.2118 0.026 Uiso 1 1 calc R
C12 C -0.22133(8) -0.39016(19) 0.0937(3) 0.0202(5) Uani 1 1 d .
H12A H -0.2331 -0.4290 0.2008 0.024 Uiso 1 1 calc R
H12B H -0.1942 -0.3286 0.1199 0.024 Uiso 1 1 calc R
C13 C -0.20322(7) -0.49536(17) -0.0223(3) 0.0206(5) Uani 1 1 d .
H13A H -0.1928 -0.4568 -0.1312 0.025 Uiso 1 1 calc R
H13B H -0.1745 -0.5402 0.0287 0.025 Uiso 1 1 calc R
C14 C -0.22810(7) -0.69226(19) -0.1538(3) 0.0238(5) Uani 1 1 d .
H14A H -0.1977 -0.7333 -0.1094 0.029 Uiso 1 1 calc R
H14B H -0.2214 -0.6607 -0.2698 0.029 Uiso 1 1 calc R
C15 C -0.26901(8) -0.78960(19) -0.1566(3) 0.0249(5) Uani 1 1 d .
H15A H -0.2588 -0.8672 -0.2225 0.030 Uiso 1 1 calc R
H15B H -0.2765 -0.8182 -0.0399 0.030 Uiso 1 1 calc R
C16 C -0.35121(8) -0.82489(18) -0.2450(3) 0.0225(5) Uani 1 1 d .
H16A H -0.3625 -0.8514 -0.1311 0.027 Uiso 1 1 calc R
H16B H -0.3396 -0.9039 -0.3052 0.027 Uiso 1 1 calc R
C17 C -0.39310(8) -0.76394(19) -0.3402(3) 0.0241(5) Uani 1 1 d .
H17A H -0.3815 -0.7329 -0.4517 0.029 Uiso 1 1 calc R
H17B H -0.4195 -0.8292 -0.3586 0.029 Uiso 1 1 calc R
C18 C -0.44905(8) -0.58743(19) -0.3308(3) 0.0238(5) Uani 1 1 d .
H18A H -0.4781 -0.6442 -0.3493 0.029 Uiso 1 1 calc R
H18B H -0.4368 -0.5573 -0.4420 0.029 Uiso 1 1 calc R
C19 C -0.46295(7) -0.47221(18) -0.2229(3) 0.0233(5) Uani 1 1 d .
H19A H -0.4928 -0.4302 -0.2699 0.028 Uiso 1 1 calc R
H19B H -0.4708 -0.5027 -0.1073 0.028 Uiso 1 1 calc R
O1W O -0.34508(6) -0.49479(16) -0.0434(2) 0.0221(3) Uani 1 1 d .
H1W1 H -0.3345(8) -0.559(2) -0.089(3) 0.032(8) Uiso 1 1 d .
H2W1 H -0.3216(8) -0.446(2) -0.033(3) 0.034(8) Uiso 1 1 d .
O2W O -0.42111(7) -0.49043(19) -0.7859(2) 0.0360(5) Uani 1 1 d .
H1W2 H -0.3980(9) -0.502(2) -0.835(3) 0.041(9) Uiso 1 1 d .
H2W2 H -0.4215(14) -0.410(4) -0.706(6) 0.152(17) Uiso 1 1 d .

loop_
_atom_site_aniso_label
_atom_site_aniso_U_11
_atom_site_aniso_U_22
_atom_site_aniso_U_33
_atom_site_aniso_U_23
_atom_site_aniso_U_13
_atom_site_aniso_U_12
O1 0.0554(12) 0.0247(8) 0.0291(9) 0.0052(7) 0.0093(9) 0.0066(8)
O2 0.0348(10) 0.0524(10) 0.0320(10) 0.0035(9) -0.0061(8) 0.0161(9)
O3 0.0344(11) 0.0443(11) 0.0345(11) -0.0088(9) -0.0012(9) -0.0083(8)
O4 0.0203(8) 0.0157(7) 0.0240(9) 0.0014(6) -0.0022(7) 0.0006(6)
O5 0.0206(8) 0.0188(7) 0.0194(8) -0.0029(6) -0.0016(7) 0.0037(6)
O6 0.0173(8) 0.0199(7) 0.0204(8) -0.0026(6) 0.0010(7) 0.0020(6)
O7 0.0226(8) 0.0170(7) 0.0240(8) 0.0016(6) -0.0003(7) 0.0014(6)
O8 0.0255(9) 0.0205(7) 0.0222(8) -0.0026(7) -0.0020(7) 0.0010(6)
N1 0.0195(10) 0.0187(9) 0.0179(11) 0.0014(8) -0.0006(8) 0.0003(8)
C1 0.0402(16) 0.0330(13) 0.0160(12) -0.0027(10) 0.0085(11) 0.0102(12)
C2 0.0274(13) 0.0208(11) 0.0125(11) -0.0018(8) 0.0037(9) 0.0071(9)
C3 0.0258(13) 0.0261(11) 0.0171(11) -0.0038(10) 0.0049(10) 0.0006(10)
C4 0.0257(14) 0.0409(14) 0.0217(13) -0.0028(11) -0.0002(10) 0.0107(11)
C5 0.0536(19) 0.0267(12) 0.0195(13) 0.0029(10) 0.0066(12) 0.0173(12)
C6 0.0488(17) 0.0195(11) 0.0226(13) -0.0030(10) 0.0094(11) -0.0053(11)
C7 0.0238(13) 0.0344(13) 0.0172(12) -0.0127(10) 0.0028(10) -0.0009(10)
C8 0.0230(12) 0.0189(11) 0.0223(12) -0.0010(9) 0.0001(10) 0.0070(9)
C9 0.0251(12) 0.0151(10) 0.0186(11) 0.0014(9) -0.0001(9) 0.0044(9)
C10 0.0221(12) 0.0163(10) 0.0216(12) -0.0035(9) 0.0049(10) -0.0013(9)
C11 0.0244(13) 0.0180(11) 0.0218(12) -0.0052(9) 0.0004(10) -0.0010(9)
C12 0.0186(12) 0.0214(11) 0.0205(12) 0.0032(9) -0.0045(9) -0.0021(9)
C13 0.0163(11) 0.0235(11) 0.0220(12) 0.0054(10) 0.0007(10) 0.0024(9)
C14 0.0240(13) 0.0245(11) 0.0228(12) -0.0036(9) -0.0020(10) 0.0084(10)
C15 0.0312(14) 0.0188(11) 0.0247(12) -0.0006(9) -0.0073(11) 0.0063(10)
C16 0.0281(12) 0.0163(10) 0.0231(12) -0.0026(9) 0.0042(11) -0.0031(9)
C17 0.0272(13) 0.0199(11) 0.0253(12) -0.0043(10) 0.0037(11) -0.0067(10)
C18 0.0251(13) 0.0208(11) 0.0255(12) 0.0002(10) -0.0074(10) -0.0050(10)
C19 0.0177(12) 0.0231(11) 0.0292(13) 0.0016(10) -0.0025(11) -0.0029(9)
O1W 0.0205(9) 0.0173(8) 0.0284(9) -0.0035(7) -0.0001(8) 0.0005(7)
O2W 0.0291(11) 0.0438(11) 0.0351(12) -0.0018(8) 0.0092(9) -0.0060(9)

loop_
_atom_type_symbol
_atom_type_description
_atom_type_scat_dispersion_real
_atom_type_scat_dispersion_imag
_atom_type_scat_source
C C 0.0033 0.0016 'International Tables Vol C Tables 4.2.6.8 and 6.1.1.4'
H H 0.0000 0.0000 'International Tables Vol C Tables 4.2.6.8 and 6.1.1.4'
N N 0.0061 0.0033 'International Tables Vol C Tables 4.2.6.8 and 6.1.1.4'
O O 0.0106 0.0060 'International Tables Vol C Tables 4.2.6.8 and 6.1.1.4'

loop_
_geom_angle_atom_site_label_1
_geom_angle_atom_site_label_2
_geom_angle_atom_site_label_3
_geom_angle
C7 O3 H1O3 97.2(10)
C9 O4 C10 112.71(14)
C11 O5 C12 112.00(15)
C14 O6 C13 112.86(14)
C15 O7 C16 112.01(14)
C18 O8 C17 112.65(16)
C19 N1 C8 111.41(16)
C19 N1 H1 105.7(13)
C8 N1 H1 107.2(13)
C19 N1 H2 107.4(14)
C8 N1 H2 109.0(14)
H1 N1 H2 116.2(19)
O1 C1 O2 125.0(2)
O1 C1 C2 118.2(2)
O2 C1 C2 116.7(2)
C3 C2 C7 118.37(19)
C3 C2 C1 122.2(2)
C7 C2 C1 119.4(2)
C4 C3 C2 121.4(2)
C4 C3 H3A 119.3
C2 C3 H3A 119.3
C3 C4 C5 119.9(2)
C3 C4 H4A 120.1
C5 C4 H4A 120.1
C6 C5 C4 120.6(2)
C6 C5 H5A 119.7
C4 C5 H5A 119.7
C5 C6 C7 119.5(2)
C5 C6 H6A 120.2
C7 C6 H6A 120.2
O3 C7 C6 117.9(2)
O3 C7 C2 121.8(2)
C6 C7 C2 120.3(2)
N1 C8 C9 111.55(17)
N1 C8 H8A 109.3
C9 C8 H8A 109.3
N1 C8 H8B 109.3
C9 C8 H8B 109.3
H8A C8 H8B 108.0
O4 C9 C8 107.62(15)
O4 C9 H9A 110.2
C8 C9 H9A 110.2
O4 C9 H9B 110.2
C8 C9 H9B 110.2
H9A C9 H9B 108.5
O4 C10 C11 108.90(15)
O4 C10 H10A 109.9
C11 C10 H10A 109.9
O4 C10 H10B 109.9
C11 C10 H10B 109.9
H10A C10 H10B 108.3
O5 C11 C10 108.40(16)
O5 C11 H11A 110.0
C10 C11 H11A 110.0
O5 C11 H11B 110.0
C10 C11 H11B 110.0
H11A C11 H11B 108.4
O5 C12 C13 108.23(16)
O5 C12 H12A 110.1
C13 C12 H12A 110.1
O5 C12 H12B 110.1
C13 C12 H12B 110.1
H12A C12 H12B 108.4
O6 C13 C12 108.55(16)
O6 C13 H13A 110.0
C12 C13 H13A 110.0
O6 C13 H13B 110.0
C12 C13 H13B 110.0
H13A C13 H13B 108.4
O6 C14 C15 108.66(16)
O6 C14 H14A 110.0
C15 C14 H14A 110.0
O6 C14 H14B 110.0
C15 C14 H14B 110.0
H14A C14 H14B 108.3
O7 C15 C14 109.98(16)
O7 C15 H15A 109.7
C14 C15 H15A 109.7
O7 C15 H15B 109.7
C14 C15 H15B 109.7
H15A C15 H15B 108.2
O7 C16 C17 109.40(16)
O7 C16 H16A 109.8
C17 C16 H16A 109.8
O7 C16 H16B 109.8
C17 C16 H16B 109.8
H16A C16 H16B 108.2
O8 C17 C16 108.65(18)
O8 C17 H17A 110.0
C16 C17 H17A 110.0
O8 C17 H17B 110.0
C16 C17 H17B 110.0
H17A C17 H17B 108.3
O8 C18 C19 107.59(17)
O8 C18 H18A 110.2
C19 C18 H18A 110.2
O8 C18 H18B 110.2
C19 C18 H18B 110.2
H18A C18 H18B 108.5
N1 C19 C18 111.20(17)
N1 C19 H19A 109.4
C18 C19 H19A 109.4
N1 C19 H19B 109.4
C18 C19 H19B 109.4
H19A C19 H19B 108.0
H1W1 O1W H2W1 106(2)
H1W2 O2W H2W2 117(3)

loop_
_geom_bond_atom_site_label_1
_geom_bond_atom_site_label_2
_geom_bond_distance
O1 C1 1.250(3)
O2 C1 1.272(3)
O3 C7 1.354(3)
O3 H1O3 1.010(17)
O4 C9 1.419(2)
O4 C10 1.422(2)
O5 C11 1.427(2)
O5 C12 1.433(2)
O6 C14 1.418(2)
O6 C13 1.423(2)
O7 C15 1.426(2)
O7 C16 1.426(2)
O8 C18 1.417(2)
O8 C17 1.420(2)
N1 C19 1.498(2)
N1 C8 1.499(2)
N1 H1 1.01(3)
N1 H2 0.98(2)
C1 C2 1.508(3)
C2 C3 1.381(3)
C2 C7 1.404(3)
C3 C4 1.372(3)
C3 H3A 0.9500
C4 C5 1.384(3)
C4 H4A 0.9500
C5 C6 1.371(3)
C5 H5A 0.9500
C6 C7 1.396(3)
C6 H6A 0.9500
C8 C9 1.501(3)
C8 H8A 0.9900
C8 H8B 0.9900
C9 H9A 0.9900
C9 H9B 0.9900
C10 C11 1.491(3)
C10 H10A 0.9900
C10 H10B 0.9900
C11 H11A 0.9900
C11 H11B 0.9900
C12 C13 1.498(3)
C12 H12A 0.9900
C12 H12B 0.9900
C13 H13A 0.9900
C13 H13B 0.9900
C14 C15 1.492(3)
C14 H14A 0.9900
C14 H14B 0.9900
C15 H15A 0.9900
C15 H15B 0.9900
C16 C17 1.500(3)
C16 H16A 0.9900
C16 H16B 0.9900
C17 H17A 0.9900
C17 H17B 0.9900
C18 C19 1.504(3)
C18 H18A 0.9900
C18 H18B 0.9900
C19 H19A 0.9900
C19 H19B 0.9900
O1W H1W1 0.81(2)
O1W H2W1 0.82(2)
O2W H1W2 0.75(2)
O2W H2W2 1.04(4)

loop_
_geom_hbond_atom_site_label_D
_geom_hbond_atom_site_label_H
_geom_hbond_atom_site_label_A
_geom_hbond_distance_DH
_geom_hbond_distance_HA
_geom_hbond_distance_DA
_geom_hbond_angle_DHA
O3 H1O3 O2 1.010(17) 1.489(17) 2.472(2) 162.8(16)
N1 H1 O1 1.01(3) 1.78(3) 2.775(2) 165(2)
N1 H2 O1W 0.98(2) 1.80(2) 2.779(2) 172(2)
O1W H1W1 O7 0.81(2) 2.19(2) 2.992(2) 174(2)
O1W H1W1 O6 0.81(2) 2.54(2) 2.945(2) 112.6(18)
O1W H2W1 O5 0.82(2) 2.11(2) 2.920(2) 176(2)
